data_4116991
loop_
_publ_author_name
'Isaac de los R\'ios'
'Manuel Jim\'enez Tenorio'
'M. Carmen Puerta'
'Pedro Valerga'

_publ_contact_author
;
    M.Carmen Puerta
    Departamento de Qu=A1mica Inorg=A0nica
    Facultad de Ciencias. Universidad de C=A0diz.
    Apartado 40. Puerto Real 11510. SPAIN.
;
_publ_contact_author_email ' carmen.puerta@uca.es '
_publ_contact_author_fax ' 34-956-834924 '
_publ_contact_author_phone ' 34-956-830828 '
_publ_section_title
;
 Alternative Mechanisms of the Alkyne to Vinylidene Isomerization Promoted
 by Half-Sandwich Ruthenium Complexes. X-ray Crystal Structures of
 [Cp*RuCCHCOOMe(dippe)][BPh4] and [Cp*RuH(C\\tbCCOOMe)(dippe)][BPh4]
 (dippe = 1,2-bis(diisopropylphosphino)ethane; Cp* = C5Me5)
;
_journal_name_full 'Journal of the American Chemical Society'
_journal_page_first 6529
_journal_page_last 6538
_journal_paper_doi 10.1021/ja9701220
_journal_volume 119
_journal_year 1997
_chemical_formula_sum 'C52 H71 B O2 P2 Ru'
_chemical_formula_weight 901.96
_space_group_IT_number 19
_symmetry_cell_setting orthorhombic
_symmetry_Int_Tables_number 19
_symmetry_space_group_name_Hall 'P 2ac 2ab'
_symmetry_space_group_name_H-M 'P 21 21 21'
_audit_creation_date 'Tue Mar 25 11:29:13 1997'
_audit_creation_method 'from TEXRAY.INF file'
_cell_angle_alpha 90
_cell_angle_beta 90
_cell_angle_gamma 90
_cell_formula_units_Z 4
_cell_length_a 16.167(7)
_cell_length_b 28.707(4)
_cell_length_c 10.257(6)
_cell_measurement_reflns_used 25
_cell_measurement_temperature 290.2
_cell_measurement_theta_max 17.7
_cell_measurement_theta_min 12.7
_cell_volume 4760(4)
_computing_cell_refinement 'MSC/AFC Diffractometer Control'
_computing_data_collection 'MSC/AFC Diffractometer Control'
_computing_data_reduction teXsan
_computing_publication_material teXsan
_computing_structure_refinement teXsan
_diffrn_ambient_temperature 290.2
_diffrn_measurement_device AFC6S
_diffrn_measurement_method 'omega scans with profile analysis'
_diffrn_orient_matrix_UB_11 -0.00261
_diffrn_orient_matrix_UB_12 -0.03480
_diffrn_orient_matrix_UB_13 -0.00218
_diffrn_orient_matrix_UB_21 0.06128
_diffrn_orient_matrix_UB_22 -0.00156
_diffrn_orient_matrix_UB_23 0.01255
_diffrn_orient_matrix_UB_31 -0.00797
_diffrn_orient_matrix_UB_32 -0.00058
_diffrn_orient_matrix_UB_33 0.09666
_diffrn_radiation_monochromator graphite
_diffrn_radiation_source 'X-ray tube'
_diffrn_radiation_type MoKalpha
_diffrn_radiation_wavelength 0.7107
_diffrn_reflns_av_R_equivalents 15.04
_diffrn_reflns_number 3880
_diffrn_reflns_theta_max 25.06
_diffrn_standards_decay_% -5.40
_diffrn_standards_interval_count 100
_diffrn_standards_number 3
_exptl_absorpt_coefficient_mu 0.425
_exptl_absorpt_correction_T_max 1.000
_exptl_absorpt_correction_T_min 0.917
_exptl_absorpt_correction_type empirical
_exptl_absorpt_process_details psi-scan
_exptl_crystal_colour 'colorless plate'
_exptl_crystal_density_diffrn 1.258
_exptl_crystal_density_meas 0.000
_exptl_crystal_description plate
_exptl_crystal_F_000 1912.00
_exptl_crystal_size_max 0.450
_exptl_crystal_size_mid 0.200
_exptl_crystal_size_min 0.080
_refine_diff_density_max -0.94
_refine_diff_density_min 0.60
_refine_ls_extinction_coef 0.00000
_refine_ls_extinction_method none
_refine_ls_goodness_of_fit_obs 1.535
_refine_ls_hydrogen_treatment noref
_refine_ls_matrix_type full
_refine_ls_number_parameters 383
_refine_ls_number_reflns 2821
_refine_ls_number_restraints 0
_refine_ls_R_factor_obs 0.0642
_refine_ls_shift/esd_max 14.6130
_refine_ls_structure_factor_coef F
_refine_ls_weighting_scheme sigma
_refine_ls_wR_factor_obs 0.0727
_reflns_number_observed 2821
_reflns_number_total 3880
_reflns_observed_criterion 3.00
_cod_data_source_file ja9701220_2.cif
_cod_data_source_block '[RU(CP*)(H)(CCCOOME)(DIPPE)][BPH4]'
_cod_original_cell_volume 4760(5)
_cod_original_sg_symbol_H-M 'P 21 21 21 '
_cod_original_formula_sum 'C52 H71 B O2 P2 Ru '
_cod_database_code 4116991

loop_
_symmetry_equiv_pos_as_xyz
'   +x,   +y,   +z'
'1/2-x,   -y,1/2+z'
'1/2+x,1/2-y,   -z'
'   -x,1/2+y,1/2-z'

loop_
_atom_site_aniso_label
_atom_site_aniso_U_11
_atom_site_aniso_U_22
_atom_site_aniso_U_33
_atom_site_aniso_U_12
_atom_site_aniso_U_13
_atom_site_aniso_U_23
Ru(1) 0.0313(6) 0.0205(6) 0.0381(7) 0.0024(8) 0.0007(9) -0.0029(10)
P(1) 0.048(3) 0.025(3) 0.047(3) 0.001(2) -0.002(4) -0.005(3)
P(2) 0.039(3) 0.044(3) 0.045(3) -0.009(3) -0.002(3) -0.005(4)
O(1) 0.08(1) 0.04(1) 0.09(1) -0.004(9) 0.023(9) 0.004(9)
O(2) 0.09(1) 0.06(1) 0.11(1) -0.010(9) 0.041(10) 0.03(1)
C(1) 0.04(2) 0.03(1) 0.07(1) 0.01(1) -0.02(1) 0.02(1)
C(2) 0.04(1) 0.05(1) 0.02(1) 0.029(8) 0.02(1) 0.01(1)
C(3) 0.04(1) 0.02(1) 0.05(1) -0.015(9) -0.01(1) 0.01(1)
C(4) 0.05(1) 0.05(1) 0.03(1) 0.016(10) -0.02(1) 0.01(1)
C(5) 0.06(1) 0.03(1) 0.05(1) 0.02(1) -0.01(1) 0.01(1)
C(6) 0.08(2) 0.04(2) 0.14(2) -0.04(1) -0.01(2) 0.02(2)
C(7) 0.07(1) 0.03(1) 0.07(2) 0.04(1) 0.01(1) 0.01(1)
C(8) 0.05(1) 0.03(2) 0.12(1) 0.01(2) -0.01(1) 0.01(2)
C(9) 0.10(1) 0.06(2) 0.03(1) 0.02(1) -0.03(1) -0.02(1)
C(10) 0.06(2) 0.08(2) 0.11(2) 0.00(2) 0.03(2) 0.04(1)
C(11) 0.05(1) 0.02(1) 0.05(1) 0.010(9) -0.020(9) -0.019(9)
C(12) 0.03(1) 0.07(1) 0.04(1) -0.006(10) 0.01(1) 0.00(1)
C(15) 0.06(1) 0.03(1) 0.05(1) 0.002(9) -0.021(10) -0.03(1)
C(16) 0.06(2) 0.08(2) 0.07(2) -0.02(1) -0.01(1) -0.03(1)
C(17) 0.09(2) 0.04(2) 0.09(1) 0.01(1) -0.03(1) -0.02(1)
C(18) 0.08(1) 0.03(2) 0.09(2) -0.03(1) 0.01(1) -0.02(1)
C(19) 0.12(2) 0.09(2) 0.08(2) -0.04(1) 0.01(2) 0.04(2)
C(20) 0.10(2) 0.05(2) 0.13(2) -0.01(2) 0.00(2) -0.01(2)
C(21) 0.09(1) 0.03(1) 0.08(1) 0.00(1) -0.02(2) -0.02(2)
C(22) 0.07(2) 0.07(2) 0.13(2) 0.01(1) -0.03(2) 0.03(1)
C(23) 0.07(2) 0.10(2) 0.06(2) 0.00(1) 0.01(1) -0.02(1)
C(24) 0.09(2) 0.17(2) 0.01(2) -0.01(1) 0.00(2) -0.02(2)
C(25) 0.11(3) 0.11(2) 0.09(2) 0.02(2) 0.03(2) -0.06(2)
C(26) 0.08(1) 0.03(2) 0.07(2) -0.02(1) 0.02(1) 0.01(1)
C(27) 0.05(2) 0.14(2) 0.12(2) -0.05(2) 0.01(2) -0.05(2)

loop_
_atom_site_label
_atom_site_fract_x
_atom_site_fract_y
_atom_site_fract_z
_atom_site_U_iso_or_equiv
_atom_site_thermal_displace_type
Ru(1) 0.03822(8) 0.15727(5) 0.8124(1) 0.0300(3) Uij
P(1) 0.0322(3) 0.2387(1) 0.8181(5) 0.040(1) Uij
P(2) -0.0737(3) 0.1596(2) 0.6676(5) 0.042(1) Uij
O(1) 0.2391(9) 0.1445(5) 0.418(1) 0.073(6) Uij
O(2) 0.2236(9) 0.2197(6) 0.405(2) 0.088(6) Uij
C(1) 0.053(1) 0.0809(7) 0.877(2) 0.046(7) Uij
C(2) 0.127(1) 0.0970(6) 0.829(2) 0.036(6) Uij
C(3) 0.155(1) 0.1343(6) 0.910(2) 0.038(6) Uij
C(4) 0.094(1) 0.1406(6) 1.007(2) 0.043(7) Uij
C(5) 0.028(1) 0.1084(6) 0.984(2) 0.046(6) Uij
C(6) 0.009(1) 0.0361(8) 0.829(2) 0.086(8) Uij
C(7) 0.180(1) 0.0743(7) 0.727(2) 0.057(7) Uij
C(8) 0.237(1) 0.1548(9) 0.906(2) 0.065(7) Uij
C(9) 0.098(1) 0.1715(7) 1.128(2) 0.061(7) Uij
C(10) -0.043(2) 0.0976(8) 1.076(2) 0.085(8) Uij
C(11) 0.104(1) 0.1715(6) 0.647(2) 0.038(7) Uij
C(12) 0.147(1) 0.1792(7) 0.557(2) 0.049(7) Uij
C(13) 0.205(1) 0.1830(8) 0.452(2) 0.045(6) Uij
C(14) 0.301(1) 0.1448(7) 0.325(2) 0.068(6) Uij
C(15) -0.014(1) 0.2670(7) 0.964(2) 0.043(7) Uij
C(16) -0.092(1) 0.2429(8) 1.014(2) 0.070(8) Uij
C(17) -0.028(1) 0.3185(7) 0.947(2) 0.076(8) Uij
C(18) 0.131(1) 0.2706(8) 0.789(2) 0.066(8) Uij
C(19) 0.130(1) 0.3091(9) 0.692(3) 0.101(10) Uij
C(20) 0.173(1) 0.2840(9) 0.917(3) 0.09(1) Uij
C(21) -0.033(1) 0.2547(7) 0.682(2) 0.070(7) Uij
C(22) -0.099(1) 0.2225(9) 0.651(2) 0.086(10) Uij
C(23) -0.056(2) 0.1396(9) 0.497(2) 0.08(1) Uij
C(24) -0.135(1) 0.1417(9) 0.408(2) 0.09(1) Uij
C(25) -0.015(2) 0.094(1) 0.492(2) 0.10(1) Uij
C(26) -0.176(1) 0.1374(7) 0.712(2) 0.059(7) Uij
C(27) -0.211(1) 0.157(1) 0.836(3) 0.10(1) Uij
C(28) -0.180(2) 0.085(1) 0.721(3) 0.100(10) Uij
C(29) 0.4220(9) 0.0355(5) 0.666(2) 0.034(4) Uij
C(30) 0.399(1) -0.0058(7) 0.729(2) 0.048(5) Uij
C(31) 0.335(1) -0.0336(7) 0.677(2) 0.071(6) Uij
C(32) 0.300(1) -0.0193(8) 0.567(2) 0.067(7) Uij
C(33) 0.319(1) 0.0180(8) 0.497(2) 0.070(7) Uij
C(34) 0.381(1) 0.0472(7) 0.556(2) 0.055(6) Uij
C(35) 0.4918(9) 0.1242(5) 0.695(2) 0.036(4) Uij
C(36) 0.5617(9) 0.1514(7) 0.699(2) 0.064(5) Uij
C(37) 0.557(1) 0.2007(7) 0.686(2) 0.071(5) Uij
C(38) 0.482(1) 0.2202(7) 0.666(2) 0.069(6) Uij
C(39) 0.412(1) 0.1954(7) 0.662(2) 0.062(6) Uij
C(40) 0.4186(10) 0.1468(6) 0.675(2) 0.054(5) Uij
C(41) 0.5813(10) 0.0446(6) 0.651(2) 0.036(5) Uij
C(42) 0.6235(10) 0.0081(6) 0.702(2) 0.051(5) Uij
C(43) 0.689(1) -0.0126(8) 0.633(2) 0.072(7) Uij
C(44) 0.709(1) 0.0056(8) 0.515(2) 0.063(6) Uij
C(45) 0.669(1) 0.0411(8) 0.459(2) 0.072(7) Uij
C(46) 0.605(1) 0.0598(7) 0.529(2) 0.061(7) Uij
C(47) 0.505(1) 0.0656(6) 0.884(2) 0.034(5) Uij
C(48) 0.580(1) 0.0692(6) 0.953(2) 0.041(5) Uij
C(49) 0.586(1) 0.0702(7) 1.086(2) 0.059(6) Uij
C(50) 0.515(1) 0.0667(7) 1.154(2) 0.052(6) Uij
C(51) 0.441(1) 0.0627(7) 1.094(2) 0.058(6) Uij
C(52) 0.436(1) 0.0614(6) 0.961(2) 0.039(5) Uij
B() 0.501(1) 0.0664(8) 0.723(2) 0.048(7) Uij
H(1) -0.0240 0.1840 0.8570 0.0443 Uij
H(2) -0.0407 0.0321 0.8756 0.1025 Uij
H(3) -0.0020 0.0391 0.7386 0.1025 Uij
H(4) 0.0446 0.0102 0.8434 0.1025 Uij
H(5) 0.1940 0.0442 0.7574 0.0646 Uij
H(6) 0.1476 0.0718 0.6500 0.0646 Uij
H(7) 0.2265 0.0925 0.7135 0.0646 Uij
H(8) 0.2771 0.1310 0.9262 0.0781 Uij
H(9) 0.2477 0.1669 0.8230 0.0781 Uij
H(10) 0.2409 0.1785 0.9704 0.0781 Uij
H(11) 0.1004 0.1520 1.2035 0.0707 Uij
H(12) 0.1465 0.1901 1.1246 0.0707 Uij
H(13) 0.0506 0.1905 1.1322 0.0707 Uij
H(14) -0.0472 0.1218 1.1395 0.1031 Uij
H(15) -0.0929 0.0956 1.0284 0.1031 Uij
H(16) -0.0324 0.0689 1.1189 0.1031 Uij
H(17) 0.3228 0.1141 0.3059 0.0873 Uij
H(18) 0.2832 0.1578 0.2427 0.0873 Uij
H(19) 0.3484 0.1634 0.3524 0.0873 Uij
H(20) 0.0266 0.2638 1.0315 0.0532 Uij
H(21) -0.1072 0.2566 1.0955 0.0822 Uij
H(22) -0.1356 0.2481 0.9530 0.0822 Uij
H(23) -0.0825 0.2110 1.0242 0.0822 Uij
H(24) 0.0225 0.3326 0.9160 0.0912 Uij
H(25) -0.0700 0.3234 0.8847 0.0912 Uij
H(26) -0.0423 0.3320 1.0276 0.0912 Uij
H(27) 0.1666 0.2480 0.7515 0.0744 Uij
H(28) 0.1859 0.3179 0.6735 0.1212 Uij
H(29) 0.1046 0.2986 0.6140 0.1212 Uij
H(30) 0.1011 0.3347 0.7262 0.1212 Uij
H(31) 0.1705 0.2586 0.9759 0.1110 Uij
H(32) 0.2285 0.2925 0.9017 0.1110 Uij
H(33) 0.1442 0.3101 0.9549 0.1110 Uij
H(34) -0.0570 0.2845 0.7012 0.0840 Uij
H(35) 0.0016 0.2580 0.6071 0.0840 Uij
H(36) -0.1145 0.2285 0.5641 0.1019 Uij
H(37) -0.1430 0.2296 0.7085 0.1019 Uij
H(38) -0.0199 0.1608 0.4580 0.1015 Uij
H(39) -0.1594 0.1718 0.4132 0.1079 Uij
H(40) -0.1198 0.1358 0.3192 0.1079 Uij
H(41) -0.1743 0.1190 0.4345 0.1079 Uij
H(42) -0.0516 0.0702 0.5228 0.1224 Uij
H(43) 0.0025 0.0869 0.4069 0.1224 Uij
H(44) 0.0319 0.0951 0.5491 0.1224 Uij
H(45) -0.2121 0.1468 0.6436 0.0722 Uij
H(46) -0.1792 0.1447 0.9084 0.1246 Uij
H(47) -0.2091 0.1891 0.8363 0.1246 Uij
H(48) -0.2665 0.1459 0.8459 0.1246 Uij
H(49) -0.2348 0.0762 0.7283 0.1322 Uij
H(50) -0.1573 0.0731 0.6395 0.1322 Uij
H(51) -0.1471 0.0753 0.7898 0.1322 Uij
H(52) 0.4267 -0.0158 0.8057 0.0565 Uij
H(53) 0.3176 -0.0615 0.7181 0.0837 Uij
H(54) 0.2548 -0.0379 0.5367 0.0802 Uij
H(55) 0.2935 0.0245 0.4162 0.0859 Uij
H(56) 0.3953 0.0759 0.5134 0.0675 Uij
H(57) 0.6144 0.1366 0.7091 0.0792 Uij
H(58) 0.6055 0.2190 0.6898 0.0849 Uij
H(59) 0.4784 0.2529 0.6572 0.0866 Uij
H(60) 0.3603 0.2098 0.6508 0.0758 Uij
H(61) 0.3695 0.1283 0.6693 0.0666 Uij
H(62) 0.6091 -0.0039 0.7860 0.0601 Uij
H(63) 0.7198 -0.0383 0.6668 0.0874 Uij
H(64) 0.7543 -0.0082 0.4699 0.0780 Uij
H(65) 0.6848 0.0518 0.3747 0.0897 Uij
H(66) 0.5745 0.0853 0.4897 0.0772 Uij
H(67) 0.6297 0.0719 0.9027 0.0510 Uij
H(68) 0.6394 0.0722 1.1261 0.0748 Uij
H(69) 0.5177 0.0680 1.2478 0.0704 Uij
H(70) 0.3914 0.0610 1.1456 0.0729 Uij
H(71) 0.3835 0.0581 0.9203 0.0502 Uij

loop_
_atom_type_symbol
_atom_type_oxidation_number
_atom_type_number_in_cell
_atom_type_scat_dispersion_real
_atom_type_scat_dispersion_imag
_atom_type_scat_source
Ru 0 4 -1.420 0.836 'International Tables'
C 0 208 0.002 0.002 'International Tables'
H 0 284 0.000 0.000 'International Tables'
B 0 4 0.000 0.001 'International Tables'
O 0 8 0.008 0.006 'International Tables'
P 0 8 0.090 0.095 'International Tables'

loop_
_geom_angle_atom_site_label_1
_geom_angle_atom_site_label_2
_geom_angle_atom_site_label_3
_geom_angle
_geom_angle_publ_flag
P(1) Ru(1) P(2) 87.5(2) yes
P(1) Ru(1) C(1) 161.6(5) yes
P(1) Ru(1) C(2) 142.2(5) yes
P(1) Ru(1) C(3) 108.6(5) yes
P(1) Ru(1) C(4) 102.0(5) yes
P(1) Ru(1) C(5) 126.8(5) yes
P(1) Ru(1) C(11) 80.9(5) yes
P(1) Ru(1) H(1) 52.4773 no
P(2) Ru(1) C(1) 106.6(5) yes
P(2) Ru(1) C(2) 124.2(5) yes
P(2) Ru(1) C(3) 160.7(5) yes
P(2) Ru(1) C(4) 151.9(5) yes
P(2) Ru(1) C(5) 117.1(6) yes
P(2) Ru(1) C(11) 82.3(5) yes
P(2) Ru(1) H(1) 67.7818 no
C(1) Ru(1) C(2) 35.3(6) yes
C(1) Ru(1) C(3) 60.3(7) yes
C(1) Ru(1) C(4) 60.1(6) yes
C(1) Ru(1) C(5) 36.0(6) yes
C(1) Ru(1) C(11) 112.1(7) yes
C(1) Ru(1) H(1) 121.4912 no
C(2) Ru(1) C(3) 36.9(6) yes
C(2) Ru(1) C(4) 60.8(7) yes
C(2) Ru(1) C(5) 60.7(7) yes
C(2) Ru(1) C(11) 83.4(7) yes
C(2) Ru(1) H(1) 152.6933 no
C(3) Ru(1) C(4) 36.8(6) yes
C(3) Ru(1) C(5) 62.0(7) yes
C(3) Ru(1) C(11) 89.6(7) yes
C(3) Ru(1) H(1) 130.4127 no
C(4) Ru(1) C(5) 37.2(6) yes
C(4) Ru(1) C(11) 125.1(6) yes
C(4) Ru(1) H(1) 96.9025 no
C(5) Ru(1) C(11) 144.2(7) yes
C(5) Ru(1) H(1) 92.0376 no
C(11) Ru(1) H(1) 123.7535 no
Ru(1) P(1) C(15) 118.2(6) yes
Ru(1) P(1) C(18) 116.9(7) yes
Ru(1) P(1) C(21) 105.1(6) yes
C(15) P(1) C(18) 104.9(9) yes
C(15) P(1) C(21) 106.1(8) yes
C(18) P(1) C(21) 104(1) yes
Ru(1) P(2) C(22) 104.7(8) yes
Ru(1) P(2) C(23) 118.1(8) yes
Ru(1) P(2) C(26) 122.1(7) yes
C(22) P(2) C(23) 104(1) yes
C(22) P(2) C(26) 99(1) yes
C(23) P(2) C(26) 105(1) yes
C(13) O(1) C(14) 119(1) yes
Ru(1) C(1) C(2) 70(1) yes
Ru(1) C(1) C(5) 70(1) yes
Ru(1) C(1) C(6) 131(1) yes
C(2) C(1) C(5) 109(1) yes
C(2) C(1) C(6) 124(1) yes
C(5) C(1) C(6) 125(1) yes
Ru(1) C(2) C(1) 73(1) yes
Ru(1) C(2) C(3) 70(1) yes
Ru(1) C(2) C(7) 129(1) yes
C(1) C(2) C(3) 108(1) yes
C(1) C(2) C(7) 126(1) yes
C(3) C(2) C(7) 123(1) yes
Ru(1) C(3) C(2) 72(1) yes
Ru(1) C(3) C(4) 71(1) yes
Ru(1) C(3) C(8) 129(1) yes
C(2) C(3) C(4) 106(1) yes
C(2) C(3) C(8) 125(1) yes
C(4) C(3) C(8) 126(1) yes
Ru(1) C(4) C(3) 71(1) yes
Ru(1) C(4) C(5) 71(1) yes
Ru(1) C(4) C(9) 128(1) yes
C(3) C(4) C(5) 108(1) yes
C(3) C(4) C(9) 128(1) yes
C(5) C(4) C(9) 123(1) yes
Ru(1) C(5) C(1) 73(1) yes
Ru(1) C(5) C(4) 71(1) yes
Ru(1) C(5) C(10) 132(1) yes
C(1) C(5) C(4) 106(1) yes
C(1) C(5) C(10) 125(1) yes
C(4) C(5) C(10) 125(1) yes
C(1) C(6) H(2) 109.5197 no
C(1) C(6) H(3) 108.3300 no
C(1) C(6) H(4) 108.8654 no
H(2) C(6) H(3) 110.4102 no
H(2) C(6) H(4) 110.3743 no
H(3) C(6) H(4) 109.2976 no
C(2) C(7) H(5) 107.9925 no
C(2) C(7) H(6) 107.9832 no
C(2) C(7) H(7) 108.7880 no
H(5) C(7) H(6) 109.6314 no
H(5) C(7) H(7) 111.2846 no
H(6) C(7) H(7) 111.0491 no
C(3) C(8) H(8) 108.8423 no
C(3) C(8) H(9) 110.1855 no
C(3) C(8) H(10) 110.1102 no
H(8) C(8) H(9) 108.6954 no
H(8) C(8) H(10) 108.2592 no
H(9) C(8) H(10) 110.6922 no
C(4) C(9) H(11) 108.6247 no
C(4) C(9) H(12) 109.7502 no
C(4) C(9) H(13) 109.8226 no
H(11) C(9) H(12) 109.2935 no
H(11) C(9) H(13) 109.1251 no
H(12) C(9) H(13) 110.1966 no
C(5) C(10) H(14) 109.4095 no
C(5) C(10) H(15) 109.4388 no
C(5) C(10) H(16) 109.4080 no
H(14) C(10) H(15) 109.3821 no
H(14) C(10) H(16) 109.3150 no
H(15) C(10) H(16) 109.8733 no
Ru(1) C(11) C(12) 174(1) yes
C(11) C(12) C(13) 172(2) yes
O(1) C(13) O(2) 122(2) yes
O(1) C(13) C(12) 114(2) yes
O(2) C(13) C(12) 122(2) yes
O(1) C(14) H(17) 113.4947 no
O(1) C(14) H(18) 112.4408 no
O(1) C(14) H(19) 112.2742 no
H(17) C(14) H(18) 106.0002 no
H(17) C(14) H(19) 106.1711 no
H(18) C(14) H(19) 105.8758 no
P(1) C(15) C(16) 113(1) yes
P(1) C(15) C(17) 113(1) yes
P(1) C(15) H(20) 105.3603 no
C(16) C(15) C(17) 111(1) yes
C(16) C(15) H(20) 106.2107 no
C(17) C(15) H(20) 106.2817 no
C(15) C(16) H(21) 108.6886 no
C(15) C(16) H(22) 108.5235 no
C(15) C(16) H(23) 110.2825 no
H(21) C(16) H(22) 108.6362 no
H(21) C(16) H(23) 110.3974 no
H(22) C(16) H(23) 110.2600 no
C(15) C(17) H(24) 109.0719 no
C(15) C(17) H(25) 109.3227 no
C(15) C(17) H(26) 109.7184 no
H(24) C(17) H(25) 108.8487 no
H(24) C(17) H(26) 109.2963 no
H(25) C(17) H(26) 110.5566 no
P(1) C(18) C(19) 117(1) yes
P(1) C(18) C(20) 111(1) yes
P(1) C(18) H(27) 104.5456 no
C(19) C(18) C(20) 113(1) yes
C(19) C(18) H(27) 103.9835 no
C(20) C(18) H(27) 104.2570 no
C(18) C(19) H(28) 108.6220 no
C(18) C(19) H(29) 109.3186 no
C(18) C(19) H(30) 109.5224 no
H(28) C(19) H(29) 109.0318 no
H(28) C(19) H(30) 109.6503 no
H(29) C(19) H(30) 110.6617 no
C(18) C(20) H(31) 109.7685 no
C(18) C(20) H(32) 110.1445 no
C(18) C(20) H(33) 109.1706 no
H(31) C(20) H(32) 109.9851 no
H(31) C(20) H(33) 108.9808 no
H(32) C(20) H(33) 108.7640 no
P(1) C(21) C(22) 115(1) yes
P(1) C(21) H(34) 108.1528 no
P(1) C(21) H(35) 108.3572 no
C(22) C(21) H(34) 107.8175 no
C(22) C(21) H(35) 108.0149 no
H(34) C(21) H(35) 108.3294 no
P(2) C(22) C(21) 115(1) yes
P(2) C(22) H(36) 108.8414 no
P(2) C(22) H(37) 108.4825 no
C(21) C(22) H(36) 106.9066 no
C(21) C(22) H(37) 106.3061 no
H(36) C(22) H(37) 110.3650 no
P(2) C(23) C(24) 114(1) yes
P(2) C(23) C(25) 111(1) yes
P(2) C(23) H(38) 107.1088 no
C(24) C(23) C(25) 112(2) yes
C(24) C(23) H(38) 103.7939 no
C(25) C(23) H(38) 106.0096 no
C(23) C(24) H(39) 109.8118 no
C(23) C(24) H(40) 110.1734 no
C(23) C(24) H(41) 110.3124 no
H(39) C(24) H(40) 109.0233 no
H(39) C(24) H(41) 108.7121 no
H(40) C(24) H(41) 108.7725 no
C(23) C(25) H(42) 110.2707 no
C(23) C(25) H(43) 111.3644 no
C(23) C(25) H(44) 108.8866 no
H(42) C(25) H(43) 108.7862 no
H(42) C(25) H(44) 107.7772 no
H(43) C(25) H(44) 109.6852 no
P(2) C(26) C(27) 115(1) yes
P(2) C(26) C(28) 113(1) yes
P(2) C(26) H(45) 105.7652 no
C(27) C(26) C(28) 107(2) yes
C(27) C(26) H(45) 106.7670 no
C(28) C(26) H(45) 107.6769 no
C(26) C(27) H(46) 108.0705 no
C(26) C(27) H(47) 111.0171 no
C(26) C(27) H(48) 108.9268 no
H(46) C(27) H(47) 109.5112 no
H(46) C(27) H(48) 107.6361 no
H(47) C(27) H(48) 111.5575 no
C(26) C(28) H(49) 108.9171 no
C(26) C(28) H(50) 107.1331 no
C(26) C(28) H(51) 109.7023 no
H(49) C(28) H(50) 108.7307 no
H(49) C(28) H(51) 113.1520 no
H(50) C(28) H(51) 109.0249 no
C(30) C(29) C(34) 117(1) yes
C(30) C(29) B 119(1) yes
C(34) C(29) B 122(1) yes
C(29) C(30) C(31) 120(1) yes
C(29) C(30) H(52) 121.0277 no
C(31) C(30) H(52) 118.8414 no
C(30) C(31) C(32) 117(1) yes
C(30) C(31) H(53) 122.4119 no
C(32) C(31) H(53) 120.2609 no
C(31) C(32) C(33) 127(2) yes
C(31) C(32) H(54) 115.6778 no
C(33) C(32) H(54) 116.9538 no
C(32) C(33) C(34) 114(2) yes
C(32) C(33) H(55) 122.2890 no
C(34) C(33) H(55) 123.5116 no
C(29) C(34) C(33) 123(1) yes
C(29) C(34) H(56) 118.1822 no
C(33) C(34) H(56) 118.7833 no
C(36) C(35) C(40) 116(1) yes
C(36) C(35) B 118(1) yes
C(40) C(35) B 124(1) yes
C(35) C(36) C(37) 120(1) yes
C(35) C(36) H(57) 118.7766 no
C(37) C(36) H(57) 120.2604 no
C(36) C(37) C(38) 118(1) yes
C(36) C(37) H(58) 119.8059 no
C(38) C(37) H(58) 121.5890 no
C(37) C(38) C(39) 122(1) yes
C(37) C(38) H(59) 118.3796 no
C(39) C(38) H(59) 118.8809 no
C(38) C(39) C(40) 117(1) yes
C(38) C(39) H(60) 121.4101 no
C(40) C(39) H(60) 120.6878 no
C(35) C(40) C(39) 123(1) yes
C(35) C(40) H(61) 117.6255 no
C(39) C(40) H(61) 119.0590 no
C(42) C(41) C(46) 117(1) yes
C(42) C(41) B 121(1) yes
C(46) C(41) B 121(1) yes
C(41) C(42) C(43) 120(1) yes
C(41) C(42) H(62) 120.0934 no
C(43) C(42) H(62) 119.1778 no
C(42) C(43) C(44) 117(2) yes
C(42) C(43) H(63) 121.8987 no
C(44) C(43) H(63) 120.6177 no
C(43) C(44) C(45) 124(2) yes
C(43) C(44) H(64) 116.6000 no
C(45) C(44) H(64) 118.9670 no
C(44) C(45) C(46) 116(2) yes
C(44) C(45) H(65) 120.2543 no
C(46) C(45) H(65) 123.6004 no
C(41) C(46) C(45) 124(2) yes
C(41) C(46) H(66) 118.4657 no
C(45) C(46) H(66) 117.3675 no
C(48) C(47) C(52) 114(1) yes
C(48) C(47) B 122(1) yes
C(52) C(47) B 123(1) yes
C(47) C(48) C(49) 124(1) yes
C(47) C(48) H(67) 117.4370 no
C(49) C(48) H(67) 117.5842 no
C(48) C(49) C(50) 116(1) yes
C(48) C(49) H(68) 119.8931 no
C(50) C(49) H(68) 123.4427 no
C(49) C(50) C(51) 121(1) yes
C(49) C(50) H(69) 118.7538 no
C(51) C(50) H(69) 119.4957 no
C(50) C(51) C(52) 120(1) yes
C(50) C(51) H(70) 119.2544 no
C(52) C(51) H(70) 120.6477 no
C(47) C(52) C(51) 122(1) yes
C(47) C(52) H(71) 118.8610 no
C(51) C(52) H(71) 119.0038 no
C(29) B C(35) 113(1) yes
C(29) B C(41) 104(1) yes
C(29) B C(47) 111(1) yes
C(35) B C(41) 112(1) yes
C(35) B C(47) 100(1) yes
C(41) B C(47) 114(1) yes

loop_
_geom_bond_atom_site_label_1
_geom_bond_atom_site_label_2
_geom_bond_distance
_geom_bond_publ_flag
Ru(1) P(1) 2.340(4) yes
Ru(1) P(2) 2.342(5) yes
Ru(1) C(1) 2.30(2) yes
Ru(1) C(2) 2.26(2) yes
Ru(1) C(3) 2.24(2) yes
Ru(1) C(4) 2.25(2) yes
Ru(1) C(5) 2.25(2) yes
Ru(1) C(11) 2.04(2) yes
Ru(1) H(1) 1.3451 no
P(1) C(15) 1.86(2) yes
P(1) C(18) 1.86(2) yes
P(1) C(21) 1.80(2) yes
P(2) C(22) 1.86(3) yes
P(2) C(23) 1.87(2) yes
P(2) C(26) 1.83(2) yes
O(1) C(13) 1.28(2) yes
O(1) C(14) 1.38(2) yes
O(2) C(13) 1.19(2) yes
C(1) C(2) 1.38(2) yes
C(1) C(5) 1.41(2) yes
C(1) C(6) 1.55(3) yes
C(2) C(3) 1.42(2) yes
C(2) C(7) 1.49(2) yes
C(3) C(4) 1.41(2) yes
C(3) C(8) 1.45(2) yes
C(4) C(5) 1.44(2) yes
C(4) C(9) 1.52(2) yes
C(5) C(10) 1.52(3) yes
C(6) H(2) 0.9383 no
C(6) H(3) 0.9508 no
C(6) H(4) 0.9512 no
C(7) H(5) 0.9477 no
C(7) H(6) 0.9504 no
C(7) H(7) 0.9314 no
C(8) H(8) 0.9688 no
C(8) H(9) 0.9403 no
C(8) H(10) 0.9456 no
C(9) H(11) 0.9573 no
C(9) H(12) 0.9448 no
C(9) H(13) 0.9468 no
C(10) H(14) 0.9538 no
C(10) H(15) 0.9473 no
C(10) H(16) 0.9481 no
C(11) C(12) 1.18(2) yes
C(12) C(13) 1.43(3) yes
C(14) H(17) 0.9694 no
C(14) H(18) 0.9731 no
C(14) H(19) 0.9710 no
C(15) C(16) 1.53(3) yes
C(15) C(17) 1.51(2) yes
C(15) H(20) 0.9566 no
C(16) H(21) 0.9542 no
C(16) H(22) 0.9557 no
C(16) H(23) 0.9351 no
C(17) H(24) 0.9610 no
C(17) H(25) 0.9464 no
C(17) H(26) 0.9411 no
C(18) C(19) 1.49(3) yes
C(18) C(20) 1.53(3) yes
C(18) H(27) 0.9522 no
C(19) H(28) 0.9584 no
C(19) H(29) 0.9468 no
C(19) H(30) 0.9395 no
C(20) H(31) 0.9457 no
C(20) H(32) 0.9483 no
C(20) H(33) 0.9601 no
C(21) C(22) 1.45(3) yes
C(21) H(34) 0.9607 no
C(21) H(35) 0.9528 no
C(22) H(36) 0.9414 no
C(22) H(37) 0.9481 no
C(23) C(24) 1.56(3) yes
C(23) C(25) 1.46(3) yes
C(23) H(38) 0.9335 no
C(24) H(39) 0.9530 no
C(24) H(40) 0.9523 no
C(24) H(41) 0.9560 no
C(25) H(42) 0.9654 no
C(25) H(43) 0.9426 no
C(25) H(44) 0.9549 no
C(26) C(27) 1.50(3) yes
C(26) C(28) 1.50(3) yes
C(26) H(45) 0.9486 no
C(27) H(46) 0.9726 no
C(27) H(47) 0.9267 no
C(27) H(48) 0.9494 no
C(28) H(49) 0.9311 no
C(28) H(50) 0.9773 no
C(28) H(51) 0.9276 no
C(29) C(30) 1.40(2) yes
C(29) C(34) 1.36(2) yes
C(29) B 1.67(3) yes
C(30) C(31) 1.41(2) yes
C(30) H(52) 0.9485 no
C(31) C(32) 1.33(3) yes
C(31) H(53) 0.9465 no
C(32) C(33) 1.32(3) yes
C(32) H(54) 0.9549 no
C(33) C(34) 1.44(3) yes
C(33) H(55) 0.9460 no
C(34) H(56) 0.9603 no
C(35) C(36) 1.38(2) yes
C(35) C(40) 1.37(2) yes
C(35) B 1.69(3) yes
C(36) C(37) 1.42(2) yes
C(36) H(57) 0.9579 no
C(37) C(38) 1.35(2) yes
C(37) H(58) 0.9510 no
C(38) C(39) 1.33(2) yes
C(38) H(59) 0.9467 no
C(39) C(40) 1.40(2) yes
C(39) H(60) 0.9445 no
C(40) H(61) 0.9567 no
C(41) C(42) 1.36(2) yes
C(41) C(46) 1.38(2) yes
C(41) B 1.62(2) yes
C(42) C(43) 1.41(2) yes
C(42) H(62) 0.9569 no
C(43) C(44) 1.35(3) yes
C(43) H(63) 0.9533 no
C(44) C(45) 1.33(3) yes
C(44) H(64) 0.9538 no
C(45) C(46) 1.37(3) yes
C(45) H(65) 0.9544 no
C(46) H(66) 0.9722 no
C(47) C(48) 1.40(2) yes
C(47) C(52) 1.37(2) yes
C(47) B 1.65(2) yes
C(48) C(49) 1.38(2) yes
C(48) H(67) 0.9617 no
C(49) C(50) 1.34(2) yes
C(49) H(68) 0.9524 no
C(50) C(51) 1.36(2) yes
C(50) H(69) 0.9603 no
C(51) C(52) 1.36(2) yes
C(51) H(70) 0.9575 no
C(52) H(71) 0.9560 no
